data_2008850
loop_
_publ_author_name
'Paix\~ao, J. A.'
'Matos Beja, A.'
'Ramos Silva, M.'
'Alte da Veiga, L.'

_publ_section_title
;
 Bis(<i>N</i>,<i>N</i>'-diphenylguanidinium) oxalate
;
_journal_issue 8
_journal_name_full 'Acta Crystallographica Section C'
_journal_page_first 1290
_journal_page_last 1292
_journal_paper_doi 10.1107/S010827019900493X
_journal_volume 55
_journal_year 1999
_chemical_formula_moiety '2C13 H14 N3 1+ , C2 O4  2-'
_chemical_formula_sum 'C28 H28 N6 O4'
_chemical_formula_weight 512.56
_chemical_name_systematic
;
 bis(N,N'-diphenylguanidinium) oxalate
;
_space_group_IT_number 15
_symmetry_cell_setting monoclinic
_symmetry_space_group_name_Hall '-C 2yc'
_symmetry_space_group_name_H-M 'C 1 2/c 1'
_audit_creation_method SHELXL97
_cell_angle_alpha 90.00
_cell_angle_beta 106.59(2)
_cell_angle_gamma 90.00
_cell_formula_units_Z 4
_cell_length_a 19.784(9)
_cell_length_b 11.101(9)
_cell_length_c 12.384(4)
_cell_measurement_reflns_used 25
_cell_measurement_temperature 293(2)
_cell_measurement_theta_max 15.38
_cell_measurement_theta_min 10.20
_cell_volume 2607(3)
_computing_cell_refinement 'CAD-4 Software'
_computing_data_collection 'CAD-4 Software (Enraf-Nonius, 1989)'
_computing_data_reduction 'SDP-Plus (Frenz, 1985)'
_computing_molecular_graphics 'ORTEPII (Johnson, 1976)'
_computing_publication_material SHELXL97
_computing_structure_refinement 'SHELXL97 (Sheldrick, 1997)'
_computing_structure_solution 'SHELXS97 (Sheldrick, 1990)'
_diffrn_ambient_temperature 293(2)
_diffrn_measured_fraction_theta_full 0.895
_diffrn_measured_fraction_theta_max 0.895
_diffrn_measurement_device_type 'Enraf-Nonius CAD-4'
_diffrn_measurement_method 'profile data from \w-2\q scans'
_diffrn_radiation_monochromator graphite
_diffrn_radiation_source 'fine-focus sealed tube'
_diffrn_radiation_type MoK\a
_diffrn_radiation_wavelength 0.71073
_diffrn_reflns_av_R_equivalents 0.017
_diffrn_reflns_av_sigmaI/netI 0.033
_diffrn_reflns_limit_h_max 22
_diffrn_reflns_limit_h_min -25
_diffrn_reflns_limit_k_max 14
_diffrn_reflns_limit_k_min 0
_diffrn_reflns_limit_l_max 14
_diffrn_reflns_limit_l_min 0
_diffrn_reflns_number 2918
_diffrn_reflns_theta_full 27.50
_diffrn_reflns_theta_max 27.5
_diffrn_reflns_theta_min 2.13
_diffrn_standards_decay_% 5.8
_diffrn_standards_interval_time 180
_diffrn_standards_number 3
_exptl_absorpt_coefficient_mu 0.090
_exptl_absorpt_correction_type none
_exptl_crystal_colour colourless
_exptl_crystal_density_diffrn 1.306
_exptl_crystal_density_method 'not measured'
_exptl_crystal_description prism
_exptl_crystal_F_000 1080
_exptl_crystal_size_max 0.25
_exptl_crystal_size_mid 0.25
_exptl_crystal_size_min 0.13
_refine_diff_density_max 0.162
_refine_diff_density_min -0.136
_refine_ls_extinction_coef 0.0038(4)
_refine_ls_extinction_method 'SHELXL97 (Sheldrick, 1997)'
_refine_ls_goodness_of_fit_ref 1.017
_refine_ls_hydrogen_treatment refxyz
_refine_ls_matrix_type full
_refine_ls_number_parameters 215
_refine_ls_number_reflns 2682
_refine_ls_number_restraints 0
_refine_ls_restrained_S_all 1.017
_refine_ls_R_factor_all 0.087
_refine_ls_R_factor_gt 0.035
_refine_ls_shift/su_max <0.001
_refine_ls_shift/su_mean 0.000
_refine_ls_structure_factor_coef Fsqd
_refine_ls_weighting_details 'calc w = 1/[\s^2^(Fo^2^)+(0.0405P)^2^+0.9201P] where P=(Fo^2^+2Fc^2^)/3'
_refine_ls_weighting_scheme calc
_refine_ls_wR_factor_ref 0.095
_reflns_number_gt 1688
_reflns_number_total 2682
_reflns_threshold_expression I>2\s(I)
_cod_data_source_file sk1285.cif
_cod_data_source_block dpgox
_cod_original_sg_symbol_H-M 'C 2/c'
_cod_database_code 2008850
_cod_database_fobs_code 2008850

loop_
_symmetry_equiv_pos_as_xyz
'x, y, z'
'-x, y, -z+1/2'
'x+1/2, y+1/2, z'
'-x+1/2, y+1/2, -z+1/2'
'-x, -y, -z'
'x, -y, z-1/2'
'-x+1/2, -y+1/2, -z'
'x+1/2, -y+1/2, z-1/2'

loop_
_atom_site_label
_atom_site_fract_x
_atom_site_fract_y
_atom_site_fract_z
_atom_site_U_iso_or_equiv
_atom_site_adp_type
_atom_site_calc_flag
_atom_site_refinement_flags
_atom_site_occupancy
_atom_site_disorder_assembly
_atom_site_disorder_group
_atom_site_type_symbol
C1 0.32118(8) 0.89752(14) -0.15994(12) 0.0408(4) Uani d . 1 . . C
N1 0.33476(7) 0.91994(12) -0.05007(10) 0.0437(3) Uani d . 1 . . N
H1 0.3169(9) 0.9855(17) -0.0299(14) 0.052 Uiso d . 1 . . H
N2 0.27517(8) 0.96477(14) -0.23252(12) 0.0511(4) Uani d . 1 . . N
H2A 0.2532(10) 1.0244(18) -0.2067(15) 0.061 Uiso d . 1 . . H
H2B 0.2715(9) 0.9566(17) -0.3054(16) 0.061 Uiso d . 1 . . H
N3 0.35316(7) 0.80790(14) -0.19904(11) 0.0503(4) Uani d . 1 . . N
H3 0.3297(9) 0.7792(17) -0.2658(16) 0.060 Uiso d . 1 . . H
C2 0.35665(8) 0.83524(14) 0.03959(12) 0.0403(4) Uani d . 1 . . C
C3 0.33850(9) 0.71490(16) 0.02746(16) 0.0510(4) Uani d . 1 . . C
H3A 0.3127(9) 0.6873(17) -0.0479(15) 0.061 Uiso d . 1 . . H
C4 0.35813(12) 0.63952(19) 0.1205(2) 0.0670(6) Uani d . 1 . . C
H4 0.3435(11) 0.559(2) 0.1089(17) 0.080 Uiso d . 1 . . H
C5 0.39404(13) 0.6838(2) 0.2235(2) 0.0782(7) Uani d . 1 . . C
H5 0.4083(12) 0.632(2) 0.289(2) 0.094 Uiso d . 1 . . H
C6 0.41137(13) 0.8034(2) 0.23543(17) 0.0764(6) Uani d . 1 . . C
H6 0.4400(12) 0.835(2) 0.3100(19) 0.092 Uiso d . 1 . . H
C7 0.39314(10) 0.87918(18) 0.14381(14) 0.0566(5) Uani d . 1 . . C
H7 0.4047(10) 0.9618(19) 0.1511(16) 0.068 Uiso d . 1 . . H
C8 0.42190(8) 0.76363(15) -0.14693(12) 0.0437(4) Uani d . 1 . . C
C9 0.47615(10) 0.83986(18) -0.09428(15) 0.0552(5) Uani d . 1 . . C
H9 0.4665(10) 0.9230(18) -0.0915(16) 0.066 Uiso d . 1 . . H
C10 0.54283(10) 0.7938(2) -0.04791(17) 0.0660(6) Uani d . 1 . . C
H10 0.5792(11) 0.844(2) -0.0113(17) 0.079 Uiso d . 1 . . H
C11 0.55564(11) 0.6733(2) -0.05405(18) 0.0706(6) Uani d . 1 . . C
H11 0.6020(12) 0.641(2) -0.0211(17) 0.085 Uiso d . 1 . . H
C12 0.50197(12) 0.5984(2) -0.1078(2) 0.0753(6) Uani d . 1 . . C
H12 0.5105(11) 0.515(2) -0.1152(18) 0.090 Uiso d . 1 . . H
C13 0.43502(11) 0.64318(18) -0.15451(17) 0.0627(5) Uani d . 1 . . C
H13 0.3960(11) 0.5907(19) -0.1916(16) 0.075 Uiso d . 1 . . H
O1 0.28204(7) 1.10732(10) 0.04705(9) 0.0554(3) Uani d . 1 . . O
O2 0.22742(7) 1.16781(10) -0.12543(9) 0.0536(3) Uani d . 1 . . O
C14 0.25252(8) 1.18545(13) -0.02284(11) 0.0366(3) Uani d . 1 . . C

loop_
_atom_site_aniso_label
_atom_site_aniso_U_11
_atom_site_aniso_U_22
_atom_site_aniso_U_33
_atom_site_aniso_U_12
_atom_site_aniso_U_13
_atom_site_aniso_U_23
C1 0.0453(9) 0.0404(9) 0.0350(8) 0.0010(7) 0.0086(7) -0.0070(7)
N1 0.0613(9) 0.0351(7) 0.0338(7) 0.0110(6) 0.0119(6) -0.0041(6)
N2 0.0603(9) 0.0559(10) 0.0356(8) 0.0133(7) 0.0112(7) 0.0000(7)
N3 0.0508(8) 0.0569(9) 0.0368(7) 0.0093(7) 0.0022(6) -0.0195(7)
C2 0.0439(9) 0.0379(9) 0.0405(8) 0.0073(7) 0.0144(7) 0.0006(7)
C3 0.0534(10) 0.0425(10) 0.0605(11) 0.0031(8) 0.0219(9) -0.0027(8)
C4 0.0766(14) 0.0429(11) 0.0941(17) 0.0089(10) 0.0445(13) 0.0151(11)
C5 0.0943(17) 0.0702(16) 0.0711(15) 0.0196(13) 0.0251(12) 0.0318(13)
C6 0.0930(16) 0.0792(16) 0.0471(11) 0.0074(13) 0.0042(11) 0.0149(11)
C7 0.0727(12) 0.0501(11) 0.0422(10) 0.0022(9) 0.0088(9) 0.0022(8)
C8 0.0465(9) 0.0499(10) 0.0346(8) 0.0041(8) 0.0117(7) -0.0096(7)
C9 0.0547(11) 0.0539(11) 0.0565(11) -0.0026(9) 0.0150(9) -0.0075(9)
C10 0.0480(11) 0.0832(16) 0.0641(12) -0.0099(11) 0.0118(9) -0.0073(11)
C11 0.0494(11) 0.0919(18) 0.0713(13) 0.0171(12) 0.0182(10) 0.0015(12)
C12 0.0664(14) 0.0620(13) 0.0981(16) 0.0167(11) 0.0247(12) -0.0108(12)
C13 0.0548(11) 0.0535(12) 0.0776(13) 0.0048(9) 0.0152(10) -0.0223(10)
O1 0.0886(9) 0.0397(7) 0.0346(6) 0.0262(6) 0.0124(6) 0.0058(5)
O2 0.0783(8) 0.0411(7) 0.0323(6) 0.0161(6) 0.0011(5) -0.0031(5)
C14 0.0421(8) 0.0357(8) 0.0316(8) 0.0073(7) 0.0099(6) 0.0025(7)

loop_
_atom_type_symbol
_atom_type_description
_atom_type_scat_dispersion_real
_atom_type_scat_dispersion_imag
_atom_type_scat_source
C C 0.0033 0.0016 'International Tables Vol C Tables 4.2.6.8 and 6.1.1.4'
H H 0.0000 0.0000 'International Tables Vol C Tables 4.2.6.8 and 6.1.1.4'
N N 0.0061 0.0033 'International Tables Vol C Tables 4.2.6.8 and 6.1.1.4'
O O 0.0106 0.0060 'International Tables Vol C Tables 4.2.6.8 and 6.1.1.4'

loop_
_geom_angle_atom_site_label_1
_geom_angle_atom_site_label_2
_geom_angle_atom_site_label_3
_geom_angle_site_symmetry_3
_geom_angle
_geom_angle_publ_flag
N2 C1 N1 . 119.38(15) yes
N2 C1 N3 . 118.72(14) yes
N1 C1 N3 . 121.90(14) yes
C1 N1 C2 . 126.88(14) yes
C1 N1 H1 . 117.8(11) ?
C2 N1 H1 . 112.5(11) ?
C1 N2 H2A . 119.1(12) ?
C1 N2 H2B . 118.4(12) ?
H2A N2 H2B . 121.9(17) ?
C1 N3 C8 . 125.69(13) yes
C1 N3 H3 . 115.4(12) ?
C8 N3 H3 . 118.8(12) ?
C7 C2 C3 . 119.72(16) ?
C7 C2 N1 . 117.28(15) ?
C3 C2 N1 . 122.83(15) ?
C2 C3 C4 . 119.41(19) ?
C2 C3 H3A . 117.2(11) ?
C4 C3 H3A . 123.4(11) ?
C5 C4 C3 . 120.5(2) ?
C5 C4 H4 . 122.9(13) ?
C3 C4 H4 . 116.4(13) ?
C4 C5 C6 . 119.9(2) ?
C4 C5 H5 . 121.2(14) ?
C6 C5 H5 . 118.9(14) ?
C5 C6 C7 . 120.4(2) ?
C5 C6 H6 . 119.7(14) ?
C7 C6 H6 . 119.8(14) ?
C6 C7 C2 . 120.1(2) ?
C6 C7 H7 . 121.1(12) ?
C2 C7 H7 . 118.9(12) ?
C13 C8 C9 . 119.68(17) ?
C13 C8 N3 . 118.90(16) ?
C9 C8 N3 . 121.33(16) ?
C8 C9 C10 . 119.57(19) ?
C8 C9 H9 . 118.6(12) ?
C10 C9 H9 . 121.8(12) ?
C11 C10 C9 . 120.7(2) ?
C11 C10 H10 . 119.3(14) ?
C9 C10 H10 . 120.0(14) ?
C12 C11 C10 . 119.5(2) ?
C12 C11 H11 . 119.5(13) ?
C10 C11 H11 . 121.0(13) ?
C11 C12 C13 . 120.4(2) ?
C11 C12 H12 . 120.4(13) ?
C13 C12 H12 . 119.1(13) ?
C8 C13 C12 . 120.1(2) ?
C8 C13 H13 . 118.5(12) ?
C12 C13 H13 . 121.4(12) ?
O2 C14 O1 . 124.92(14) ?
O2 C14 C14 7_575 118.02(15) ?
O1 C14 C14 7_575 117.06(15) ?

loop_
_geom_bond_atom_site_label_1
_geom_bond_atom_site_label_2
_geom_bond_site_symmetry_2
_geom_bond_distance
_geom_bond_publ_flag
C1 N2 . 1.314(2) yes
C1 N1 . 1.3329(19) yes
C1 N3 . 1.341(2) yes
N1 C2 . 1.425(2) yes
N1 H1 . 0.876(19) ?
N2 H2A . 0.90(2) ?
N2 H2B . 0.889(19) ?
N3 C8 . 1.416(2) yes
N3 H3 . 0.884(19) ?
C2 C7 . 1.376(2) ?
C2 C3 . 1.380(3) ?
C3 C4 . 1.387(3) ?
C3 H3A . 0.977(18) ?
C4 C5 . 1.362(3) ?
C4 H4 . 0.93(2) ?
C5 C6 . 1.369(4) ?
C5 H5 . 0.97(2) ?
C6 C7 . 1.375(3) ?
C6 H6 . 1.00(2) ?
C7 H7 . 0.94(2) ?
C8 C13 . 1.370(3) ?
C8 C9 . 1.376(2) ?
C9 C10 . 1.378(3) ?
C9 H9 . 0.945(19) ?
C10 C11 . 1.367(3) ?
C10 H10 . 0.92(2) ?
C11 C12 . 1.363(3) ?
C11 H11 . 0.96(2) ?
C12 C13 . 1.378(3) ?
C12 H12 . 0.95(2) ?
C13 H13 . 0.97(2) ?
O1 C14 . 1.2465(18) ?
O2 C14 . 1.2404(17) ?
C14 C14 7_575 1.554(3) ?

loop_
_geom_hbond_atom_site_label_D
_geom_hbond_atom_site_label_H
_geom_hbond_atom_site_label_A
_geom_hbond_site_symmetry_A
_geom_hbond_distance_DH
_geom_hbond_distance_HA
_geom_hbond_distance_DA
_geom_hbond_angle_DHA
N1 H1 O1 . 0.876(19) 1.894(19) 2.753(2) 166.2(16)
N2 H2A O2 . 0.90(2) 2.03(2) 2.906(2) 166.3(17)
N2 H2B O1 6_575 0.889(19) 2.03(2) 2.885(2) 162.2(17)
N3 H3 O2 4_544 0.884(19) 1.937(19) 2.776(2) 158.0(17)

loop_
_geom_torsion_atom_site_label_1
_geom_torsion_atom_site_label_2
_geom_torsion_atom_site_label_3
_geom_torsion_atom_site_label_4
_geom_torsion
_geom_torsion_publ_flag
N2 C1 N1 C2 151.17(17) yes
N3 C1 N1 C2 -28.8(3) ?
N2 C1 N3 C8 149.85(17) yes
N1 C1 N3 C8 -30.2(3) ?
C1 N1 C2 C7 155.63(17) ?
C1 N1 C2 C3 -29.0(2) yes
C7 C2 C3 C4 -0.8(3) ?
N1 C2 C3 C4 -176.00(16) ?
C2 C3 C4 C5 1.0(3) ?
C3 C4 C5 C6 -0.4(3) ?
C4 C5 C6 C7 -0.4(4) ?
C5 C6 C7 C2 0.7(3) ?
C3 C2 C7 C6 0.0(3) ?
N1 C2 C7 C6 175.43(18) ?
C1 N3 C8 C13 145.29(18) ?
C1 N3 C8 C9 -38.1(3) yes
C13 C8 C9 C10 -1.2(3) ?
N3 C8 C9 C10 -177.79(17) ?
C8 C9 C10 C11 0.2(3) ?
C9 C10 C11 C12 0.8(3) ?
C10 C11 C12 C13 -0.8(4) ?
C9 C8 C13 C12 1.2(3) ?
N3 C8 C13 C12 177.87(18) ?
C11 C12 C13 C8 -0.2(3) ?
